data_7226516
loop_
_publ_author_name
'Liu, Bo'
'Zhou, Hui-Fang'
'Guan, Zheng-Hui'
'Hou, Lei'
'Cui, Bin'
'Wang, Yao-Yu'

_publ_section_title
;
 Cleavage of a C--C \s bond between two phenyl groups under mild
 conditions during the construction of Zn(ii) organic frameworks
;
_journal_issue 20
_journal_name_full 'Green Chem.'
_journal_page_first 5418
_journal_paper_doi 10.1039/C6GC01686C
_journal_volume 18
_journal_year 2016
_chemical_formula_sum 'C27 H18 N2 O7 Zn'
_chemical_formula_weight 547.80
_chemical_name_systematic
; 
 ? 
;
_space_group_IT_number 18
_symmetry_cell_setting orthorhombic
_symmetry_space_group_name_Hall 'P 2 2ab'
_symmetry_space_group_name_H-M 'P 21 21 2'
_atom_sites_solution_hydrogens geom
_atom_sites_solution_primary direct
_atom_sites_solution_secondary difmap
_audit_creation_method SHELXL-97
_audit_update_record
;
2015-12-16 deposited with the CCDC.
2016-09-09 downloaded from the CCDC.
;
_cell_angle_alpha 90.00
_cell_angle_beta 90.00
_cell_angle_gamma 90.00
_cell_formula_units_Z 4
_cell_length_a 15.7341(18)
_cell_length_b 19.190(2)
_cell_length_c 8.3925(10)
_cell_measurement_reflns_used 2209
_cell_measurement_temperature 296(2)
_cell_measurement_theta_max 20.8425
_cell_measurement_theta_min 2.486
_cell_volume 2534.0(5)
_computing_structure_refinement 'SHELXL-97 (Sheldrick, 1997)'
_computing_structure_solution 'SHELXS-97 (Sheldrick, 1990)'
_diffrn_ambient_temperature 296(2)
_diffrn_measured_fraction_theta_full 1.000
_diffrn_measured_fraction_theta_max 1.000
_diffrn_measurement_device_type 'CCD area detector'
_diffrn_radiation_monochromator graphite
_diffrn_radiation_source 'fine-focus sealed tube'
_diffrn_radiation_type MoK\a
_diffrn_radiation_wavelength 0.71073
_diffrn_reflns_av_R_equivalents 0.0668
_diffrn_reflns_av_sigmaI/netI 0.0841
_diffrn_reflns_limit_h_max 18
_diffrn_reflns_limit_h_min -12
_diffrn_reflns_limit_k_max 21
_diffrn_reflns_limit_k_min -22
_diffrn_reflns_limit_l_max 9
_diffrn_reflns_limit_l_min -10
_diffrn_reflns_number 12774
_diffrn_reflns_theta_full 25.10
_diffrn_reflns_theta_max 25.10
_diffrn_reflns_theta_min 2.12
_exptl_absorpt_coefficient_mu 1.018
_exptl_absorpt_correction_T_max 0.7045
_exptl_absorpt_correction_T_min 0.6573
_exptl_absorpt_correction_type multi-scan
_exptl_absorpt_process_details SADABS
_exptl_crystal_colour colorless
_exptl_crystal_density_diffrn 1.436
_exptl_crystal_density_method 'not measured'
_exptl_crystal_description block
_exptl_crystal_F_000 1120
_exptl_crystal_size_max 0.45
_exptl_crystal_size_mid 0.40
_exptl_crystal_size_min 0.37
_refine_diff_density_max 1.279
_refine_diff_density_min -0.327
_refine_diff_density_rms 0.106
_refine_ls_abs_structure_details 'Flack H D (1983), Acta Cryst. A39, 876-881'
_refine_ls_abs_structure_Flack 0.01(3)
_refine_ls_extinction_coef 0.0050(14)
_refine_ls_extinction_expression Fc^*^=kFc[1+0.001xFc^2^\l^3^/sin(2\q)]^-1/4^
_refine_ls_extinction_method SHELXL
_refine_ls_goodness_of_fit_ref 1.079
_refine_ls_hydrogen_treatment mixed
_refine_ls_matrix_type full
_refine_ls_number_parameters 335
_refine_ls_number_reflns 4502
_refine_ls_number_restraints 0
_refine_ls_restrained_S_all 1.079
_refine_ls_R_factor_all 0.1014
_refine_ls_R_factor_gt 0.0702
_refine_ls_shift/su_max 0.000
_refine_ls_shift/su_mean 0.000
_refine_ls_structure_factor_coef Fsqd
_refine_ls_weighting_details 'calc w=1/[\s^2^(Fo^2^)+(0.1226P)^2^+0.0000P] where P=(Fo^2^+2Fc^2^)/3'
_refine_ls_weighting_scheme calc
_refine_ls_wR_factor_gt 0.1932
_refine_ls_wR_factor_ref 0.2214
_reflns_number_gt 3083
_reflns_number_total 4502
_reflns_threshold_expression >2sigma(I)
_cod_data_source_file c6gc01686c2.cif
_cod_data_source_block 1
_cod_depositor_comments
;
The following automatic conversions were performed:

'_symmetry_cell_setting' value 'Orthorhombic' changed to
'orthorhombic' according to
/usr/data/users/saulius/crontab/automatic-downloads/rss-feeds/RSC/lib/dictionaries/cif_core.dic
dictionary named 'cif_core.dic' version 2.4.2 from 2011-04-26.

'_exptl_absorpt_correction_type' value 'MULTI-SCAN' changed to
'multi-scan' according to
/usr/data/users/saulius/crontab/automatic-downloads/rss-feeds/RSC/lib/dictionaries/cif_core.dic
dictionary named 'cif_core.dic' version 2.4.2 from 2011-04-26.

Automatic conversion script
Id: cif_fix_values 4268 2015-11-12 08:31:59Z antanas 

 Adding full bibliography for 7226516--7226517.cif.
;
_cod_database_code 7226516

loop_
_symmetry_equiv_pos_as_xyz
'x, y, z'
'-x, -y, z'
'-x+1/2, y+1/2, -z'
'x+1/2, -y+1/2, -z'

loop_
_atom_site_label
_atom_site_type_symbol
_atom_site_fract_x
_atom_site_fract_y
_atom_site_fract_z
_atom_site_U_iso_or_equiv
_atom_site_adp_type
_atom_site_occupancy
_atom_site_symmetry_multiplicity
_atom_site_calc_flag
_atom_site_refinement_flags
Zn1 Zn 0.30422(6) 0.63000(4) 0.72736(10) 0.0475(3) Uani 1 1 d .
N1 N 0.2331(4) 0.6473(4) 0.5233(9) 0.0555(19) Uani 1 1 d .
N2 N -0.0767(5) 0.7539(5) -0.3890(10) 0.079(3) Uani 1 1 d .
H2A H -0.1033 0.7612 -0.4770 0.094 Uiso 1 1 d R
O1 O 0.4387(4) 0.6101(4) 0.8376(9) 0.078(2) Uani 1 1 d .
O2 O 0.4081(4) 0.6052(3) 0.5871(9) 0.0717(19) Uani 1 1 d .
O3 O 0.7383(4) 0.4480(3) 0.8439(7) 0.0658(17) Uani 1 1 d .
O4 O 0.8688(4) 0.4522(4) 0.7576(12) 0.113(3) Uani 1 1 d .
O5 O 0.7847(4) 0.7845(3) 1.1505(7) 0.0566(15) Uani 1 1 d .
O6 O 0.8747(4) 0.7354(3) 1.3121(8) 0.074(2) Uani 1 1 d .
C1 C 0.4613(6) 0.6035(4) 0.6947(12) 0.056(2) Uani 1 1 d .
C2 C 0.5542(5) 0.5964(4) 0.6525(11) 0.051(2) Uani 1 1 d .
C3 C 0.6160(5) 0.6015(4) 0.7712(10) 0.0462(18) Uani 1 1 d .
H3 H 0.5983 0.6084 0.8757 0.055 Uiso 1 1 calc R
C4 C 0.7016(5) 0.5968(3) 0.7415(9) 0.0485(18) Uani 1 1 d .
C5 C 0.7269(6) 0.5877(5) 0.5854(10) 0.061(2) Uani 1 1 d .
H5 H 0.7845 0.5847 0.5610 0.073 Uiso 1 1 calc R
C6 C 0.6666(6) 0.5830(5) 0.4641(11) 0.070(3) Uani 1 1 d .
H6 H 0.6839 0.5776 0.3589 0.084 Uiso 1 1 calc R
C7 C 0.5815(6) 0.5865(4) 0.5003(11) 0.063(2) Uani 1 1 d .
H7 H 0.5417 0.5819 0.4190 0.076 Uiso 1 1 calc R
C8 C 0.7641(5) 0.6025(4) 0.8765(10) 0.0462(19) Uani 1 1 d .
C9 C 0.7690(5) 0.6626(4) 0.9703(10) 0.052(2) Uani 1 1 d .
H9 H 0.7334 0.6998 0.9463 0.062 Uiso 1 1 calc R
C10 C 0.8238(5) 0.6689(4) 1.0956(10) 0.0475(19) Uani 1 1 d .
C11 C 0.8765(5) 0.6128(4) 1.1317(11) 0.057(2) Uani 1 1 d .
H11 H 0.9136 0.6156 1.2178 0.068 Uiso 1 1 calc R
C12 C 0.8739(5) 0.5530(4) 1.0403(11) 0.059(2) Uani 1 1 d .
H12 H 0.9103 0.5162 1.0641 0.071 Uiso 1 1 calc R
C13 C 0.8171(5) 0.5469(4) 0.9115(10) 0.0499(19) Uani 1 1 d .
C14 C 0.8086(6) 0.4776(4) 0.8283(10) 0.056(2) Uani 1 1 d .
C15 C 0.8285(5) 0.7338(4) 1.1928(10) 0.048(2) Uani 1 1 d .
C16 C 0.2388(6) 0.6036(5) 0.4006(11) 0.071(3) Uani 1 1 d .
H16 H 0.2726 0.5642 0.4124 0.086 Uiso 1 1 calc R
C17 C 0.1983(6) 0.6129(5) 0.2596(11) 0.069(3) Uani 1 1 d .
H17 H 0.2049 0.5806 0.1779 0.083 Uiso 1 1 calc R
C18 C 0.1477(7) 0.6701(6) 0.2383(11) 0.074(3) Uani 1 1 d .
C19 C 0.1388(7) 0.7163(6) 0.3643(14) 0.083(3) Uani 1 1 d .
H19 H 0.1046 0.7557 0.3550 0.100 Uiso 1 1 calc R
C20 C 0.1816(6) 0.7024(5) 0.5031(12) 0.072(3) Uani 1 1 d .
H20 H 0.1746 0.7329 0.5881 0.087 Uiso 1 1 calc R
C21 C 0.1034(7) 0.6791(6) 0.0827(14) 0.083(3) Uani 1 1 d .
H21 H 0.1160 0.6474 0.0022 0.100 Uiso 1 1 calc R
C22 C 0.0513(7) 0.7251(6) 0.0523(15) 0.086(3) Uani 1 1 d .
H22 H 0.0384 0.7576 0.1308 0.103 Uiso 1 1 calc R
C23 C 0.0061(7) 0.7310(7) -0.1129(12) 0.082(3) Uani 1 1 d .
C24 C -0.0398(8) 0.7931(6) -0.1466(14) 0.085(3) Uani 1 1 d .
H24 H -0.0450 0.8266 -0.0673 0.102 Uiso 1 1 calc R
C25 C -0.0737(7) 0.8042(6) -0.2803(13) 0.083(3) Uani 1 1 d .
H25 H -0.0966 0.8478 -0.3030 0.099 Uiso 1 1 calc R
C26 C -0.0386(7) 0.6905(6) -0.3683(13) 0.083(3) Uani 1 1 d .
H26 H -0.0399 0.6569 -0.4482 0.100 Uiso 1 1 calc R
C27 C 0.0016(7) 0.6778(6) -0.2256(12) 0.080(3) Uani 1 1 d .
H27 H 0.0254 0.6344 -0.2047 0.096 Uiso 1 1 calc R
O7 O 0.8890(11) 0.9753(7) 0.8747(13) 0.202(6) Uani 1 1 d .

loop_
_atom_site_aniso_label
_atom_site_aniso_U_11
_atom_site_aniso_U_22
_atom_site_aniso_U_33
_atom_site_aniso_U_23
_atom_site_aniso_U_13
_atom_site_aniso_U_12
Zn1 0.0559(6) 0.0416(5) 0.0450(5) 0.0013(4) 0.0003(4) -0.0038(4)
N1 0.054(4) 0.060(5) 0.053(4) 0.006(3) -0.001(3) -0.002(3)
N2 0.071(6) 0.115(8) 0.049(5) 0.015(5) -0.021(4) 0.003(5)
O1 0.068(4) 0.094(5) 0.072(5) -0.007(4) 0.001(4) 0.006(4)
O2 0.062(4) 0.075(4) 0.078(5) 0.013(3) -0.020(4) 0.001(3)
O3 0.086(4) 0.046(3) 0.066(4) -0.007(3) 0.005(3) -0.020(3)
O4 0.069(5) 0.085(5) 0.183(10) -0.067(6) -0.010(6) 0.013(4)
O5 0.061(4) 0.047(3) 0.061(4) -0.011(3) -0.007(3) 0.004(3)
O6 0.090(5) 0.070(4) 0.063(4) -0.013(3) -0.028(4) 0.012(4)
C1 0.056(5) 0.043(4) 0.069(6) 0.003(4) -0.009(5) -0.009(4)
C2 0.051(5) 0.046(4) 0.055(5) -0.008(4) 0.000(4) -0.003(4)
C3 0.048(5) 0.044(4) 0.046(4) -0.011(4) -0.008(4) -0.004(3)
C4 0.055(5) 0.034(4) 0.057(5) 0.000(3) -0.011(4) 0.004(3)
C5 0.061(6) 0.070(6) 0.052(5) -0.003(4) 0.001(4) -0.004(5)
C6 0.079(7) 0.087(7) 0.045(5) -0.012(5) -0.004(5) 0.010(6)
C7 0.069(6) 0.065(6) 0.057(6) -0.009(5) -0.015(5) 0.007(5)
C8 0.042(4) 0.035(4) 0.062(5) -0.010(4) -0.007(4) -0.003(3)
C9 0.049(5) 0.047(5) 0.058(5) -0.008(4) -0.007(4) -0.003(4)
C10 0.047(5) 0.043(4) 0.052(5) -0.004(4) -0.002(4) 0.004(4)
C11 0.060(5) 0.054(5) 0.056(5) -0.004(4) -0.014(4) -0.001(4)
C12 0.059(5) 0.037(4) 0.080(6) -0.002(4) -0.020(5) 0.008(4)
C13 0.049(5) 0.039(4) 0.062(5) -0.009(3) -0.009(4) 0.002(4)
C14 0.052(5) 0.052(5) 0.066(5) -0.006(4) -0.015(5) 0.009(5)
C15 0.044(5) 0.043(4) 0.057(5) -0.009(4) 0.000(4) -0.005(4)
C16 0.088(7) 0.065(6) 0.061(6) -0.019(5) -0.023(5) 0.014(5)
C17 0.081(6) 0.061(5) 0.065(6) -0.004(4) -0.041(6) 0.012(5)
C18 0.082(7) 0.092(7) 0.047(6) 0.020(6) -0.028(5) -0.028(6)
C19 0.080(8) 0.089(8) 0.080(8) 0.021(6) -0.019(6) 0.022(6)
C20 0.084(7) 0.075(6) 0.057(6) -0.010(5) 0.001(6) 0.019(6)
C21 0.082(8) 0.085(8) 0.084(8) 0.019(6) 0.005(6) 0.007(7)
C22 0.076(8) 0.096(8) 0.085(8) 0.011(6) -0.004(6) 0.004(7)
C23 0.064(7) 0.135(10) 0.045(5) 0.005(7) -0.013(5) -0.012(7)
C24 0.114(9) 0.073(7) 0.068(7) 0.006(6) -0.006(7) 0.010(7)
C25 0.099(8) 0.086(7) 0.062(7) 0.007(6) -0.026(7) 0.016(6)
C26 0.086(8) 0.102(9) 0.062(7) 0.003(6) -0.037(6) -0.007(7)
C27 0.083(7) 0.091(8) 0.067(6) 0.012(6) -0.005(6) 0.004(6)
O7 0.353(19) 0.164(11) 0.090(7) 0.031(7) 0.015(11) -0.027(12)

loop_
_atom_type_symbol
_atom_type_description
_atom_type_scat_dispersion_real
_atom_type_scat_dispersion_imag
_atom_type_scat_source
C C 0.0033 0.0016 'International Tables Vol C Tables 4.2.6.8 and 6.1.1.4'
H H 0.0000 0.0000 'International Tables Vol C Tables 4.2.6.8 and 6.1.1.4'
N N 0.0061 0.0033 'International Tables Vol C Tables 4.2.6.8 and 6.1.1.4'
O O 0.0106 0.0060 'International Tables Vol C Tables 4.2.6.8 and 6.1.1.4'
Zn Zn 0.2839 1.4301 'International Tables Vol C Tables 4.2.6.8 and 6.1.1.4'

loop_
_geom_angle_atom_site_label_1
_geom_angle_atom_site_label_2
_geom_angle_atom_site_label_3
_geom_angle
_geom_angle_site_symmetry_1
_geom_angle_site_symmetry_3
O3 Zn1 O5 109.5(3) 2_665 4_467
O3 Zn1 O2 112.8(3) 2_665 .
O5 Zn1 O2 127.9(2) 4_467 .
O3 Zn1 N1 111.0(3) 2_665 .
O5 Zn1 N1 102.4(3) 4_467 .
O2 Zn1 N1 89.6(3) . .
O3 Zn1 O1 89.2(3) 2_665 .
O5 Zn1 O1 94.1(2) 4_467 .
O2 Zn1 O1 58.3(3) . .
N1 Zn1 O1 147.2(3) . .
C16 N1 C20 116.0(8) . .
C16 N1 Zn1 120.2(6) . .
C20 N1 Zn1 123.8(6) . .
C25 N2 C26 122.9(9) . .
C1 O1 Zn1 84.0(5) . .
C1 O2 Zn1 97.2(6) . .
C14 O3 Zn1 127.8(6) . 2_665
C15 O5 Zn1 114.8(5) . 4_567
O2 C1 O1 120.3(9) . .
O2 C1 C2 119.3(9) . .
O1 C1 C2 120.4(8) . .
C7 C2 C3 117.4(8) . .
C7 C2 C1 122.5(8) . .
C3 C2 C1 120.1(8) . .
C4 C3 C2 123.3(8) . .
C3 C4 C5 117.7(8) . .
C3 C4 C8 120.0(7) . .
C5 C4 C8 122.3(8) . .
C4 C5 C6 120.2(8) . .
C7 C6 C5 119.9(9) . .
C2 C7 C6 121.4(9) . .
C13 C8 C9 118.8(7) . .
C13 C8 C4 119.8(6) . .
C9 C8 C4 121.3(7) . .
C10 C9 C8 122.8(8) . .
C9 C10 C11 118.3(7) . .
C9 C10 C15 121.8(7) . .
C11 C10 C15 119.9(7) . .
C12 C11 C10 120.3(8) . .
C11 C12 C13 120.9(7) . .
C8 C13 C12 118.8(7) . .
C8 C13 C14 121.8(7) . .
C12 C13 C14 119.0(7) . .
O4 C14 O3 123.8(8) . .
O4 C14 C13 120.6(8) . .
O3 C14 C13 115.5(8) . .
O6 C15 O5 122.5(7) . .
O6 C15 C10 119.5(7) . .
O5 C15 C10 118.0(7) . .
N1 C16 C17 124.2(9) . .
C16 C17 C18 119.6(9) . .
C17 C18 C19 118.2(8) . .
C17 C18 C21 118.7(10) . .
C19 C18 C21 123.2(10) . .
C20 C19 C18 118.2(9) . .
N1 C20 C19 123.9(9) . .
C22 C21 C18 125.1(13) . .
C21 C22 C23 122.6(13) . .
C27 C23 C24 117.0(9) . .
C27 C23 C22 124.8(11) . .
C24 C23 C22 118.0(11) . .
C25 C24 C23 122.3(12) . .
C24 C25 N2 120.2(11) . .
N2 C26 C27 118.0(11) . .
C26 C27 C23 118.9(11) . .

loop_
_geom_bond_atom_site_label_1
_geom_bond_atom_site_label_2
_geom_bond_distance
_geom_bond_site_symmetry_2
Zn1 O3 1.910(6) 2_665
Zn1 O5 1.959(5) 4_467
Zn1 O2 2.069(7) .
Zn1 N1 2.072(7) .
Zn1 O1 2.340(7) .
N1 C16 1.330(11) .
N1 C20 1.344(11) .
N2 C25 1.329(13) .
N2 C26 1.368(14) .
O1 C1 1.258(11) .
O2 C1 1.232(10) .
O3 C14 1.250(11) .
O3 Zn1 1.910(6) 2_665
O4 C14 1.219(10) .
O5 C15 1.244(9) .
O5 Zn1 1.959(5) 4_567
O6 C15 1.237(10) .
C1 C2 1.511(12) .
C2 C7 1.361(13) .
C2 C3 1.395(11) .
C3 C4 1.372(10) .
C4 C5 1.380(11) .
C4 C8 1.505(10) .
C5 C6 1.395(12) .
C6 C7 1.374(12) .
C8 C13 1.385(11) .
C8 C9 1.398(11) .
C9 C10 1.365(11) .
C10 C11 1.392(11) .
C10 C15 1.491(11) .
C11 C12 1.381(12) .
C12 C13 1.407(11) .
C13 C14 1.507(11) .
C16 C17 1.356(12) .
C17 C18 1.368(13) .
C18 C19 1.388(15) .
C18 C21 1.490(14) .
C19 C20 1.372(14) .
C21 C22 1.231(14) .
C22 C23 1.563(14) .
C23 C27 1.394(15) .
C23 C24 1.420(16) .
C24 C25 1.260(15) .
C26 C27 1.376(14) .
